data_7135610
loop_
_publ_author_name
'Shrivastav, Akash'
'Bhattacharya, Subrato'

_publ_section_title
;
 iClick reaction of a Cu(II) azido complex having a Schiff base ligand.
;
_journal_issue 30
_journal_name_full 'Chemical communications (Cambridge, England)'
_journal_page_first 7750
_journal_page_last 7754
_journal_paper_doi 10.1039/d6cc00423g
_journal_volume 62
_journal_year 2026
_chemical_formula_moiety 'C17 H21 Cu N5 O'
_chemical_formula_sum 'C17 H21 Cu N5 O'
_chemical_formula_weight 374.93
_space_group_crystal_system orthorhombic
_space_group_IT_number 61
_space_group_name_Hall '-P 2ac 2ab'
_space_group_name_H-M_alt 'P b c a'
_atom_sites_solution_hydrogens geom
_atom_sites_solution_primary iterative
_audit_creation_date 2026-01-21
_audit_creation_method
;
Olex2 1.5
(compiled 2025.07.13 svn.rb7424aed for OlexSys, GUI svn.r7314)
;
_audit_update_record
;
2026-01-21 deposited with the CCDC.	2026-03-10 downloaded from the CCDC.
;
_cell_angle_alpha 90
_cell_angle_beta 90
_cell_angle_gamma 90
_cell_formula_units_Z 8
_cell_length_a 7.2005(2)
_cell_length_b 13.8992(4)
_cell_length_c 33.6442(9)
_cell_measurement_reflns_used 1921
_cell_measurement_temperature 293(2)
_cell_measurement_theta_max 70.8270
_cell_measurement_theta_min 5.0480
_cell_volume 3367.15(16)
_computing_cell_refinement 'CrysAlisPro 1.171.39.46 (Rigaku OD, 2018)'
_computing_data_collection 'CrysAlisPro 1.171.39.46 (Rigaku OD, 2018)'
_computing_data_reduction 'CrysAlisPro 1.171.39.46 (Rigaku OD, 2018)'
_computing_molecular_graphics 'Olex2 1.5 (Dolomanov et al., 2009)'
_computing_publication_material 'Olex2 1.5 (Dolomanov et al., 2009)'
_computing_structure_refinement 'SHELXL 2019/3 (Sheldrick, 2015)'
_computing_structure_solution 'olex2.solve 1.5 (Bourhis et al., 2015)'
_diffrn_ambient_temperature 293(2)
_diffrn_detector 'CCD plate'
_diffrn_detector_area_resol_mean 16.0938
_diffrn_detector_type Eos
_diffrn_measured_fraction_theta_full 0.998
_diffrn_measured_fraction_theta_max 0.980
_diffrn_measurement_details
;
List of Runs (angles in degrees, time in seconds):

  # Type    Start    End  Width  t~exp~   \w     \q     \k     \f   Frames
#--------------------------------------------------------------------------
  1  \w    -69.00 -43.00   1.00    1.00    --    0.00 178.00 120.00   26
  2  \w    -75.00 -49.00   1.00    1.00    --    0.00 178.00-180.00   26
  3  \w    -63.00 -35.00   1.00    1.00    --    0.00 178.00 -60.00   28
  4  \w   -127.00 -74.00   1.00    2.71    --  -56.00-125.00 -60.00   53
  5  \w    -64.00 -19.00   1.00    2.71    --  -56.00  57.00   0.00   45
  6  \w     49.00 121.00   1.00    2.71    --   56.00  77.00   0.00   72
  7  \w     47.00 128.00   1.00    2.71    --  112.00 -63.00  90.00   81
  8  \w    113.00 178.00   1.00    2.71    --  112.00  25.00 150.00   65
  9  \w     78.00 104.00   1.00    2.71    --  112.00  25.00 150.00   26
 10  \w     42.00 136.00   1.00    2.71    --  112.00 -77.00 -30.00   94
 11  \w     88.00 113.00   1.00    2.71    --  112.00-111.00-150.00   25
;
_diffrn_measurement_device 'four-circle diffractometer'
_diffrn_measurement_device_type 'Xcalibur, Eos'
_diffrn_measurement_method '\w scans'
_diffrn_orient_matrix_type 'CrysAlisPro convention (1999,Acta A55,543-557)'
_diffrn_orient_matrix_UB_11 0.0284185000
_diffrn_orient_matrix_UB_12 0.0971021000
_diffrn_orient_matrix_UB_13 0.0211946000
_diffrn_orient_matrix_UB_21 -0.1955970000
_diffrn_orient_matrix_UB_22 0.0320833000
_diffrn_orient_matrix_UB_23 -0.0129989000
_diffrn_orient_matrix_UB_31 -0.0818359000
_diffrn_orient_matrix_UB_32 -0.0427573000
_diffrn_orient_matrix_UB_33 0.0384564000
_diffrn_radiation_monochromator graphite
_diffrn_radiation_probe x-ray
_diffrn_radiation_type 'Cu K\a'
_diffrn_radiation_wavelength 1.54184
_diffrn_reflns_av_R_equivalents 0.0313
_diffrn_reflns_av_unetI/netI 0.0401
_diffrn_reflns_Laue_measured_fraction_full 0.998
_diffrn_reflns_Laue_measured_fraction_max 0.980
_diffrn_reflns_limit_h_max 8
_diffrn_reflns_limit_h_min -8
_diffrn_reflns_limit_k_max 15
_diffrn_reflns_limit_k_min -16
_diffrn_reflns_limit_l_max 40
_diffrn_reflns_limit_l_min -29
_diffrn_reflns_number 7070
_diffrn_reflns_point_group_measured_fraction_full 0.998
_diffrn_reflns_point_group_measured_fraction_max 0.980
_diffrn_reflns_theta_full 67.684
_diffrn_reflns_theta_max 72.129
_diffrn_reflns_theta_min 5.259
_diffrn_source 'fine-focus sealed X-ray tube'
_diffrn_source_type 'Enhance (Cu) X-ray Source'
_exptl_absorpt_coefficient_mu 1.944
_exptl_absorpt_correction_T_max 1.00000
_exptl_absorpt_correction_T_min 0.68273
_exptl_absorpt_correction_type multi-scan
_exptl_absorpt_process_details
;
CrysAlisPro 1.171.39.46 (Rigaku Oxford Diffraction, 2018)
Empirical absorption correction using spherical harmonics,
 implemented in SCALE3 ABSPACK scaling algorithm.
;
_exptl_crystal_colour brown
_exptl_crystal_colour_primary brown
_exptl_crystal_density_diffrn 1.479
_exptl_crystal_description block
_exptl_crystal_F_000 1560
_exptl_crystal_size_max 0.25
_exptl_crystal_size_mid 0.22
_exptl_crystal_size_min 0.21
_refine_diff_density_max 1.025
_refine_diff_density_min -0.451
_refine_diff_density_rms 0.085
_refine_ls_extinction_method none
_refine_ls_goodness_of_fit_ref 1.016
_refine_ls_hydrogen_treatment constr
_refine_ls_matrix_type full
_refine_ls_number_parameters 219
_refine_ls_number_reflns 3254
_refine_ls_number_restraints 0
_refine_ls_restrained_S_all 1.016
_refine_ls_R_factor_all 0.0722
_refine_ls_R_factor_gt 0.0594
_refine_ls_shift/su_max 0.001
_refine_ls_shift/su_mean 0.000
_refine_ls_structure_factor_coef Fsqd
_refine_ls_weighting_details 'w=1/[\s^2^(Fo^2^)+(0.1059P)^2^+3.0122P] where P=(Fo^2^+2Fc^2^)/3'
_refine_ls_weighting_scheme calc
_refine_ls_wR_factor_gt 0.1652
_refine_ls_wR_factor_ref 0.1790
_reflns_Friedel_coverage 0.000
_reflns_number_gt 2581
_reflns_number_total 3254
_reflns_threshold_expression 'I > 2\s(I)'
_cod_data_source_file d6cc00423g2.cif
_cod_data_source_block akr-38-2
_cod_depositor_comments 'Adding full bibliography for 7135607--7135612.cif.'
_cod_database_code 7135610
_shelx_shelxl_version_number 2019/3
_shelx_space_group_comment
;
The symmetry employed for this shelxl refinement is uniquely defined
by the following loop, which should always be used as a source of
symmetry information in preference to the above space-group names.
They are only intended as comments.
;
_shelx_estimated_absorpt_t_max 0.686
_shelx_estimated_absorpt_t_min 0.642
_olex2_refinement_description
;
1. Fixed Uiso
 At 1.2 times of:
  All C(H) groups, All C(H,H) groups
 At 1.5 times of:
  All C(H,H,H) groups
2.a Secondary CH2 refined with riding coordinates:
 C12(H12A,H12B), C13(H13A,H13B), C16(H16A,H16B), C14(H14A,H14B)
2.b Aromatic/amide H refined with riding coordinates:
 C1(H1), C4(H4), C8(H8), C5(H5), C10(H10), C9(H9), C11(H11)
2.c Idealised Me refined as rotating group:
 C15(H15A,H15B,H15C), C17(H17A,H17B,H17C)
;
_olex2_submission_special_instructions 'No special instructions were received'
_oxdiff_exptl_absorpt_empirical_details
;
Empirical correction (ABSPACK) includes:
- Absorption correction using spherical harmonics
- Frame scaling
;
_oxdiff_exptl_absorpt_empirical_full_max 1.588
_oxdiff_exptl_absorpt_empirical_full_min 0.747

loop_
_space_group_symop_operation_xyz
'x, y, z'
'-x+1/2, -y, z+1/2'
'-x, y+1/2, -z+1/2'
'x+1/2, -y+1/2, -z'
'-x, -y, -z'
'x-1/2, y, -z-1/2'
'x, -y-1/2, z-1/2'
'-x-1/2, y-1/2, z'

loop_
_atom_site_label
_atom_site_type_symbol
_atom_site_fract_x
_atom_site_fract_y
_atom_site_fract_z
_atom_site_U_iso_or_equiv
_atom_site_adp_type
_atom_site_occupancy
_atom_site_site_symmetry_order
_atom_site_calc_flag
_atom_site_refinement_flags_posn
_atom_site_refinement_flags_adp
_atom_site_refinement_flags_occupancy
_atom_site_disorder_assembly
_atom_site_disorder_group
Cu1 Cu 0.60103(8) 0.48912(4) 0.61739(2) 0.0424(2) Uani 1 1 d . . . . .
O1 O 0.5935(4) 0.57582(17) 0.66072(7) 0.0466(6) Uani 1 1 d . . . . .
N4 N 0.6711(4) 0.38246(19) 0.65048(8) 0.0410(6) Uani 1 1 d . . . . .
N5 N 0.6718(5) 0.3993(2) 0.57061(9) 0.0485(7) Uani 1 1 d . . . . .
N2 N 0.3863(5) 0.6430(3) 0.59153(10) 0.0547(9) Uani 1 1 d . . . . .
C1 C 0.6831(5) 0.3831(2) 0.68854(10) 0.0395(7) Uani 1 1 d . . . . .
H1 H 0.719816 0.326145 0.700756 0.047 Uiso 1 1 calc R U . . .
C2 C 0.6452(4) 0.4633(2) 0.71384(10) 0.0364(7) Uani 1 1 d . . . . .
C3 C 0.6028(4) 0.5548(2) 0.69816(11) 0.0396(8) Uani 1 1 d . . . . .
N1 N 0.4824(7) 0.5800(3) 0.58108(10) 0.0758(13) Uani 1 1 d . . . . .
C7 C 0.6534(4) 0.4503(3) 0.75684(10) 0.0385(7) Uani 1 1 d . . . . .
C4 C 0.5655(5) 0.6320(3) 0.72479(12) 0.0481(9) Uani 1 1 d . . . . .
H4 H 0.534756 0.692114 0.714597 0.058 Uiso 1 1 calc R U . . .
C8 C 0.6930(5) 0.3606(3) 0.77504(11) 0.0463(8) Uani 1 1 d . . . . .
H8 H 0.713357 0.306828 0.759187 0.056 Uiso 1 1 calc R U . . .
N3 N 0.2922(7) 0.7043(3) 0.59958(14) 0.0880(14) Uani 1 1 d . . . . .
C6 C 0.6191(5) 0.5295(3) 0.78203(11) 0.0438(8) Uani 1 1 d . . . . .
C5 C 0.5740(5) 0.6196(3) 0.76502(12) 0.0505(9) Uani 1 1 d . . . . .
H5 H 0.549645 0.671543 0.781623 0.061 Uiso 1 1 calc R U . . .
C10 C 0.6726(6) 0.4301(4) 0.84023(12) 0.0613(12) Uani 1 1 d . . . . .
H10 H 0.681227 0.423388 0.867672 0.074 Uiso 1 1 calc R U . . .
C9 C 0.7019(6) 0.3518(3) 0.81565(12) 0.0572(10) Uani 1 1 d . . . . .
H9 H 0.727976 0.292059 0.826816 0.069 Uiso 1 1 calc R U . . .
C12 C 0.7103(8) 0.2940(3) 0.62850(13) 0.0662(13) Uani 1 1 d . . . . .
H12A H 0.600270 0.253785 0.627656 0.079 Uiso 1 1 calc R U . . .
H12B H 0.808670 0.258339 0.641557 0.079 Uiso 1 1 calc R U . . .
C11 C 0.6309(6) 0.5173(4) 0.82387(13) 0.0581(11) Uani 1 1 d . . . . .
H11 H 0.609810 0.569772 0.840432 0.070 Uiso 1 1 calc R U . . .
C13 C 0.7675(10) 0.3200(4) 0.58776(13) 0.095(2) Uani 1 1 d . . . . .
H13A H 0.899221 0.334539 0.588026 0.114 Uiso 1 1 calc R U . . .
H13B H 0.749807 0.264340 0.570778 0.114 Uiso 1 1 calc R U . . .
C16 C 0.4866(9) 0.3704(4) 0.55266(17) 0.0813(15) Uani 1 1 d . . . . .
H16A H 0.411575 0.340621 0.573207 0.098 Uiso 1 1 calc R U . . .
H16B H 0.422452 0.428090 0.544005 0.098 Uiso 1 1 calc R U . . .
C14 C 0.7764(10) 0.4520(4) 0.53990(16) 0.0921(19) Uani 1 1 d . . . . .
H14A H 0.690869 0.492078 0.524989 0.111 Uiso 1 1 calc R U . . .
H14B H 0.830492 0.406039 0.521573 0.111 Uiso 1 1 calc R U . . .
C15 C 0.9308(9) 0.5154(4) 0.5567(2) 0.0899(19) Uani 1 1 d . . . . .
H15A H 0.970679 0.560179 0.536720 0.135 Uiso 1 1 calc R U . . .
H15B H 1.033685 0.475777 0.564532 0.135 Uiso 1 1 calc R U . . .
H15C H 0.885075 0.549985 0.579355 0.135 Uiso 1 1 calc R U . . .
C17 C 0.5000(12) 0.3024(5) 0.51811(18) 0.113(2) Uani 1 1 d . . . . .
H17A H 0.581001 0.329033 0.498299 0.169 Uiso 1 1 calc R U . . .
H17B H 0.378822 0.292734 0.506899 0.169 Uiso 1 1 calc R U . . .
H17C H 0.548803 0.241826 0.527034 0.169 Uiso 1 1 calc R U . . .

loop_
_atom_site_aniso_label
_atom_site_aniso_U_11
_atom_site_aniso_U_22
_atom_site_aniso_U_33
_atom_site_aniso_U_23
_atom_site_aniso_U_13
_atom_site_aniso_U_12
Cu1 0.0503(4) 0.0371(3) 0.0398(3) 0.0065(2) 0.0023(2) 0.0052(2)
O1 0.0590(16) 0.0335(12) 0.0473(14) 0.0052(10) 0.0000(12) 0.0040(11)
N4 0.0535(17) 0.0297(13) 0.0397(14) 0.0049(11) 0.0030(13) 0.0046(13)
N5 0.0626(19) 0.0416(16) 0.0414(15) -0.0027(13) 0.0031(14) -0.0013(15)
N2 0.065(2) 0.0497(19) 0.0500(18) 0.0072(15) -0.0127(16) 0.0045(18)
C1 0.0431(18) 0.0338(16) 0.0417(17) 0.0066(14) 0.0029(14) 0.0004(14)
C2 0.0302(14) 0.0339(15) 0.0450(18) 0.0011(14) 0.0018(13) -0.0027(13)
C3 0.0316(16) 0.0370(17) 0.050(2) -0.0016(15) 0.0015(14) -0.0016(13)
N1 0.114(3) 0.065(2) 0.0488(19) 0.0107(18) -0.002(2) 0.043(3)
C7 0.0290(14) 0.0421(17) 0.0444(18) -0.0001(14) 0.0015(13) -0.0078(14)
C4 0.048(2) 0.0340(17) 0.062(2) -0.0030(16) 0.0004(17) 0.0011(15)
C8 0.050(2) 0.0464(19) 0.0429(18) 0.0044(15) 0.0029(16) -0.0060(17)
N3 0.102(4) 0.075(3) 0.087(3) -0.001(2) -0.014(3) 0.038(3)
C6 0.0331(17) 0.053(2) 0.0454(19) -0.0056(17) 0.0027(14) -0.0090(15)
C5 0.0439(19) 0.0451(19) 0.063(2) -0.0168(18) 0.0063(17) -0.0032(16)
C10 0.057(2) 0.089(3) 0.0380(19) 0.003(2) -0.0017(17) -0.019(2)
C9 0.062(3) 0.062(2) 0.048(2) 0.0114(19) 0.0001(19) -0.008(2)
C12 0.112(4) 0.0354(19) 0.051(2) 0.0001(17) 0.011(2) 0.010(2)
C11 0.052(2) 0.073(3) 0.050(2) -0.018(2) 0.0043(18) -0.014(2)
C13 0.150(6) 0.088(4) 0.047(2) -0.006(2) -0.003(3) 0.071(4)
C16 0.096(4) 0.071(3) 0.077(3) -0.008(3) -0.013(3) 0.001(3)
C14 0.115(5) 0.095(4) 0.067(3) -0.003(3) 0.038(3) -0.004(4)
C15 0.088(4) 0.093(4) 0.088(4) 0.003(3) 0.026(3) -0.028(3)
C17 0.151(7) 0.110(5) 0.078(4) -0.016(4) -0.031(4) -0.008(5)

loop_
_atom_type_symbol
_atom_type_description
_atom_type_scat_dispersion_real
_atom_type_scat_dispersion_imag
_atom_type_scat_source
C C 0.0181 0.0091 'International Tables Vol C Tables 4.2.6.8 and 6.1.1.4'
H H 0.0000 0.0000 'International Tables Vol C Tables 4.2.6.8 and 6.1.1.4'
Cu Cu -1.9646 0.5888 'International Tables Vol C Tables 4.2.6.8 and 6.1.1.4'
N N 0.0311 0.0180 'International Tables Vol C Tables 4.2.6.8 and 6.1.1.4'
O O 0.0492 0.0322 'International Tables Vol C Tables 4.2.6.8 and 6.1.1.4'

loop_
_geom_angle_atom_site_label_1
_geom_angle_atom_site_label_2
_geom_angle_atom_site_label_3
_geom_angle
_geom_angle_site_symmetry_1
_geom_angle_site_symmetry_3
_geom_angle_publ_flag
O1 Cu1 N4 93.01(11) . . ?
O1 Cu1 N5 167.35(13) . . ?
O1 Cu1 N1 93.29(14) . . ?
N4 Cu1 N5 84.89(12) . . ?
N4 Cu1 N1 167.39(19) . . ?
N1 Cu1 N5 91.26(15) . . ?
C3 O1 Cu1 127.2(2) . . ?
C1 N4 Cu1 126.2(2) . . ?
C1 N4 C12 119.8(3) . . ?
C12 N4 Cu1 114.0(2) . . ?
C13 N5 Cu1 106.1(2) . . ?
C13 N5 C16 112.4(4) . . ?
C13 N5 C14 115.0(5) . . ?
C16 N5 Cu1 104.2(3) . . ?
C14 N5 Cu1 111.0(3) . . ?
C14 N5 C16 107.6(4) . . ?
N3 N2 N1 176.5(5) . . ?
N4 C1 H1 117.0 . . ?
N4 C1 C2 125.9(3) . . ?
C2 C1 H1 117.0 . . ?
C1 C2 C7 119.1(3) . . ?
C3 C2 C1 121.5(3) . . ?
C3 C2 C7 119.4(3) . . ?
O1 C3 C2 125.4(3) . . ?
O1 C3 C4 115.6(3) . . ?
C2 C3 C4 119.0(3) . . ?
N2 N1 Cu1 123.7(3) . . ?
C8 C7 C2 123.0(3) . . ?
C6 C7 C2 119.5(3) . . ?
C6 C7 C8 117.5(3) . . ?
C3 C4 H4 119.3 . . ?
C5 C4 C3 121.3(4) . . ?
C5 C4 H4 119.3 . . ?
C7 C8 H8 119.4 . . ?
C9 C8 C7 121.2(4) . . ?
C9 C8 H8 119.4 . . ?
C7 C6 C5 119.2(4) . . ?
C7 C6 C11 119.5(4) . . ?
C5 C6 C11 121.3(4) . . ?
C4 C5 C6 121.6(4) . . ?
C4 C5 H5 119.2 . . ?
C6 C5 H5 119.2 . . ?
C9 C10 H10 120.3 . . ?
C11 C10 H10 120.3 . . ?
C11 C10 C9 119.4(4) . . ?
C8 C9 C10 121.1(4) . . ?
C8 C9 H9 119.4 . . ?
C10 C9 H9 119.4 . . ?
N4 C12 H12A 110.0 . . ?
N4 C12 H12B 110.0 . . ?
N4 C12 C13 108.5(4) . . ?
H12A C12 H12B 108.4 . . ?
C13 C12 H12A 110.0 . . ?
C13 C12 H12B 110.0 . . ?
C6 C11 H11 119.4 . . ?
C10 C11 C6 121.2(4) . . ?
C10 C11 H11 119.4 . . ?
N5 C13 C12 115.5(4) . . ?
N5 C13 H13A 108.4 . . ?
N5 C13 H13B 108.4 . . ?
C12 C13 H13A 108.4 . . ?
C12 C13 H13B 108.4 . . ?
H13A C13 H13B 107.5 . . ?
N5 C16 H16A 108.6 . . ?
N5 C16 H16B 108.6 . . ?
H16A C16 H16B 107.6 . . ?
C17 C16 N5 114.7(5) . . ?
C17 C16 H16A 108.6 . . ?
C17 C16 H16B 108.6 . . ?
N5 C14 H14A 108.9 . . ?
N5 C14 H14B 108.9 . . ?
N5 C14 C15 113.6(5) . . ?
H14A C14 H14B 107.7 . . ?
C15 C14 H14A 108.9 . . ?
C15 C14 H14B 108.9 . . ?
C14 C15 H15A 109.5 . . ?
C14 C15 H15B 109.5 . . ?
C14 C15 H15C 109.5 . . ?
H15A C15 H15B 109.5 . . ?
H15A C15 H15C 109.5 . . ?
H15B C15 H15C 109.5 . . ?
C16 C17 H17A 109.5 . . ?
C16 C17 H17B 109.5 . . ?
C16 C17 H17C 109.5 . . ?
H17A C17 H17B 109.5 . . ?
H17A C17 H17C 109.5 . . ?
H17B C17 H17C 109.5 . . ?

loop_
_geom_bond_atom_site_label_1
_geom_bond_atom_site_label_2
_geom_bond_distance
_geom_bond_site_symmetry_2
_geom_bond_publ_flag
Cu1 O1 1.892(3) . ?
Cu1 N4 1.921(3) . ?
Cu1 N5 2.072(3) . ?
Cu1 N1 1.954(3) . ?
O1 C3 1.295(4) . ?
N4 C1 1.283(4) . ?
N4 C12 1.462(5) . ?
N5 C13 1.423(5) . ?
N5 C16 1.518(7) . ?
N5 C14 1.474(6) . ?
N2 N1 1.170(5) . ?
N2 N3 1.121(5) . ?
C1 H1 0.9300 . ?
C1 C2 1.429(5) . ?
C2 C3 1.410(5) . ?
C2 C7 1.459(5) . ?
C3 C4 1.424(5) . ?
C7 C8 1.418(5) . ?
C7 C6 1.411(5) . ?
C4 H4 0.9300 . ?
C4 C5 1.366(5) . ?
C8 H8 0.9300 . ?
C8 C9 1.373(5) . ?
C6 C5 1.414(6) . ?
C6 C11 1.420(6) . ?
C5 H5 0.9300 . ?
C10 H10 0.9300 . ?
C10 C9 1.384(6) . ?
C10 C11 1.365(7) . ?
C9 H9 0.9300 . ?
C12 H12A 0.9700 . ?
C12 H12B 0.9700 . ?
C12 C13 1.476(6) . ?
C11 H11 0.9300 . ?
C13 H13A 0.9700 . ?
C13 H13B 0.9700 . ?
C16 H16A 0.9700 . ?
C16 H16B 0.9700 . ?
C16 C17 1.502(7) . ?
C14 H14A 0.9700 . ?
C14 H14B 0.9700 . ?
C14 C15 1.526(9) . ?
C15 H15A 0.9600 . ?
C15 H15B 0.9600 . ?
C15 H15C 0.9600 . ?
C17 H17A 0.9600 . ?
C17 H17B 0.9600 . ?
C17 H17C 0.9600 . ?

loop_
_geom_torsion_atom_site_label_1
_geom_torsion_atom_site_label_2
_geom_torsion_atom_site_label_3
_geom_torsion_atom_site_label_4
_geom_torsion
_geom_torsion_site_symmetry_1
_geom_torsion_site_symmetry_2
_geom_torsion_site_symmetry_3
_geom_torsion_site_symmetry_4
_geom_torsion_publ_flag
Cu1 O1 C3 C2 8.9(5) . . . . ?
Cu1 O1 C3 C4 -170.8(2) . . . . ?
Cu1 N4 C1 C2 0.5(5) . . . . ?
Cu1 N4 C12 C13 25.4(6) . . . . ?
Cu1 N5 C13 C12 30.6(6) . . . . ?
Cu1 N5 C16 C17 -178.7(4) . . . . ?
Cu1 N5 C14 C15 46.2(6) . . . . ?
O1 C3 C4 C5 -178.9(3) . . . . ?
N4 Cu1 O1 C3 -10.2(3) . . . . ?
N4 C1 C2 C3 -5.0(5) . . . . ?
N4 C1 C2 C7 175.9(3) . . . . ?
N4 C12 C13 N5 -37.7(7) . . . . ?
N5 Cu1 O1 C3 -90.2(6) . . . . ?
C1 N4 C12 C13 -155.4(4) . . . . ?
C1 C2 C3 O1 0.1(5) . . . . ?
C1 C2 C3 C4 179.7(3) . . . . ?
C1 C2 C7 C8 -1.6(5) . . . . ?
C1 C2 C7 C6 179.0(3) . . . . ?
C2 C3 C4 C5 1.5(5) . . . . ?
C2 C7 C8 C9 179.1(3) . . . . ?
C2 C7 C6 C5 1.2(5) . . . . ?
C2 C7 C6 C11 -178.7(3) . . . . ?
C3 C2 C7 C8 179.3(3) . . . . ?
C3 C2 C7 C6 -0.1(5) . . . . ?
C3 C4 C5 C6 -0.4(6) . . . . ?
N1 Cu1 O1 C3 158.9(3) . . . . ?
C7 C2 C3 O1 179.2(3) . . . . ?
C7 C2 C3 C4 -1.2(5) . . . . ?
C7 C8 C9 C10 -0.1(6) . . . . ?
C7 C6 C5 C4 -0.9(5) . . . . ?
C7 C6 C11 C10 -0.8(6) . . . . ?
C8 C7 C6 C5 -178.3(3) . . . . ?
C8 C7 C6 C11 1.9(5) . . . . ?
C6 C7 C8 C9 -1.5(5) . . . . ?
C5 C6 C11 C10 179.3(4) . . . . ?
C9 C10 C11 C6 -0.7(6) . . . . ?
C12 N4 C1 C2 -178.6(4) . . . . ?
C11 C6 C5 C4 178.9(4) . . . . ?
C11 C10 C9 C8 1.2(7) . . . . ?
C13 N5 C16 C17 -64.2(6) . . . . ?
C13 N5 C14 C15 -74.3(6) . . . . ?
C16 N5 C13 C12 -82.8(6) . . . . ?
C16 N5 C14 C15 159.6(5) . . . . ?
C14 N5 C13 C12 153.7(5) . . . . ?
C14 N5 C16 C17 63.3(6) . . . . ?
